data_4077923
loop_
_publ_author_name
'Hossain, Md. Iqbal'
'Sikder, Md. Delwar H.'
'Ghosh, Shishir'
'Kabir, Shariff E.'
'Hogarth, Graeme'
'Salassa, Luca'

_publ_section_title
;
 Reactivity of Triruthenium Furyne and Thiophyne Clusters: Multiple
 Additions of Thiolato and Selenolato Ligands through Oxidative Addition
 of S--H and Se--H Bonds
;
_journal_issue 7
_journal_name_full Organometallics
_journal_page_first 2546
_journal_paper_doi 10.1021/om201052u
_journal_volume 31
_journal_year 2012
_chemical_formula_sum 'C43 H43 Cl2 O3 P3 Ru3 S6'
_chemical_formula_weight 1267.15
_chemical_name_systematic
;
 ?
;
_space_group_IT_number 14
_symmetry_cell_setting monoclinic
_symmetry_space_group_name_Hall '-P 2ybc'
_symmetry_space_group_name_H-M 'P 1 21/c 1'
_atom_sites_solution_hydrogens geom
_atom_sites_solution_primary direct
_atom_sites_solution_secondary difmap
_audit_creation_method SHELXL-97
_cell_angle_alpha 90.00
_cell_angle_beta 101.997(2)
_cell_angle_gamma 90.00
_cell_formula_units_Z 4
_cell_length_a 16.842(2)
_cell_length_b 15.2144(19)
_cell_length_c 18.792(2)
_cell_measurement_temperature 150(2)
_cell_volume 4710.1(10)
_computing_cell_refinement 'Bruker SAINT'
_computing_data_collection 'Bruker SMART'
_computing_data_reduction 'Bruker SAINT'
_computing_structure_refinement 'SHELXL-97 (Sheldrick, 1997)'
_computing_structure_solution 'SHELXS-97 (Sheldrick, 1990)'
_diffrn_ambient_temperature 150(2)
_diffrn_measured_fraction_theta_full 0.992
_diffrn_measured_fraction_theta_max 0.933
_diffrn_measurement_device_type 'Bruker SMART 1K CCD diffractometer'
_diffrn_measurement_method '\w rotation with narrow frames'
_diffrn_radiation_monochromator graphite
_diffrn_radiation_source 'fine-focus sealed tube'
_diffrn_radiation_type MoK\a
_diffrn_radiation_wavelength 0.71073
_diffrn_reflns_av_R_equivalents 0.0345
_diffrn_reflns_av_sigmaI/netI 0.0343
_diffrn_reflns_limit_h_max 22
_diffrn_reflns_limit_h_min -22
_diffrn_reflns_limit_k_max 19
_diffrn_reflns_limit_k_min -19
_diffrn_reflns_limit_l_max 24
_diffrn_reflns_limit_l_min -24
_diffrn_reflns_number 39430
_diffrn_reflns_theta_full 26.00
_diffrn_reflns_theta_max 28.31
_diffrn_reflns_theta_min 2.26
_exptl_absorpt_coefficient_mu 1.471
_exptl_absorpt_correction_T_max 0.9301
_exptl_absorpt_correction_T_min 0.6271
_exptl_absorpt_correction_type multi-scan
_exptl_crystal_colour orange
_exptl_crystal_density_diffrn 1.787
_exptl_crystal_density_method 'not measured'
_exptl_crystal_description block
_exptl_crystal_F_000 2528
_exptl_crystal_size_max 0.35
_exptl_crystal_size_mid 0.15
_exptl_crystal_size_min 0.05
_refine_diff_density_max 1.229
_refine_diff_density_min -0.978
_refine_diff_density_rms 0.093
_refine_ls_extinction_method none
_refine_ls_goodness_of_fit_ref 1.107
_refine_ls_hydrogen_treatment constr
_refine_ls_matrix_type full
_refine_ls_number_parameters 540
_refine_ls_number_reflns 10942
_refine_ls_number_restraints 0
_refine_ls_restrained_S_all 1.107
_refine_ls_R_factor_all 0.0344
_refine_ls_R_factor_gt 0.0275
_refine_ls_shift/su_max 0.001
_refine_ls_shift/su_mean 0.000
_refine_ls_structure_factor_coef Fsqd
_refine_ls_weighting_details 'calc w=1/[\s^2^(Fo^2^)+(0.0380P)^2^+0.1356P] where P=(Fo^2^+2Fc^2^)/3'
_refine_ls_weighting_scheme calc
_refine_ls_wR_factor_gt 0.0711
_refine_ls_wR_factor_ref 0.0724
_reflns_number_gt 9194
_reflns_number_total 10942
_reflns_threshold_expression I>2\s(I)
_cod_data_source_file om201052u_si_002.cif
_cod_data_source_block str0876
_cod_original_sg_symbol_H-M P21/c
_cod_database_code 4077923

loop_
_symmetry_equiv_pos_as_xyz
'x, y, z'
'-x, y+1/2, -z+1/2'
'-x, -y, -z'
'x, -y-1/2, z-1/2'

loop_
_atom_site_label
_atom_site_type_symbol
_atom_site_fract_x
_atom_site_fract_y
_atom_site_fract_z
_atom_site_U_iso_or_equiv
_atom_site_adp_type
_atom_site_occupancy
_atom_site_symmetry_multiplicity
_atom_site_calc_flag
_atom_site_refinement_flags
Ru1 Ru 0.179262(12) 0.096502(12) 0.293540(10) 0.01203(5) Uani 1 1 d .
Ru2 Ru 0.335160(12) 0.178263(13) 0.256859(10) 0.01369(5) Uani 1 1 d .
Ru3 Ru 0.307822(12) -0.006955(13) 0.253454(10) 0.01402(5) Uani 1 1 d .
S1 S 0.19482(4) 0.22203(4) 0.21788(3) 0.01542(13) Uani 1 1 d .
S2 S 0.16710(4) -0.01274(4) 0.19835(3) 0.01534(13) Uani 1 1 d .
S3 S 0.42992(4) 0.06767(4) 0.31124(3) 0.01688(13) Uani 1 1 d .
S4 S 0.32838(4) 0.08244(4) 0.15297(3) 0.01793(13) Uani 1 1 d .
S5 S 0.39105(13) -0.00190(13) 0.46804(10) 0.0209(4) Uiso 0.40 1 d P
S5A S 0.25051(9) -0.09371(9) 0.50458(8) 0.0204(3) Uiso 0.60 1 d P
S6 S 0.20182(5) -0.22878(5) 0.31553(4) 0.03185(18) Uani 1 1 d .
P1 P 0.19460(4) 0.18754(4) 0.39392(3) 0.01353(13) Uani 1 1 d .
P2 P 0.24158(4) -0.03319(4) 0.34788(3) 0.01396(13) Uani 1 1 d .
P3 P 0.35715(4) 0.25494(4) 0.36602(3) 0.01407(13) Uani 1 1 d .
O1 O 0.00392(11) 0.06746(13) 0.29413(11) 0.0277(5) Uani 1 1 d .
O2 O 0.42230(14) 0.31574(15) 0.18738(12) 0.0429(6) Uani 1 1 d .
O3 O 0.36565(14) -0.18960(13) 0.23773(13) 0.0388(6) Uani 1 1 d .
C1 C 0.07140(16) 0.08057(16) 0.29431(13) 0.0168(5) Uani 1 1 d .
C2 C 0.38992(17) 0.26354(18) 0.21506(15) 0.0242(6) Uani 1 1 d .
C3 C 0.34314(16) -0.11856(19) 0.24241(15) 0.0226(6) Uani 1 1 d .
C4 C 0.15593(16) 0.19937(17) 0.12112(13) 0.0195(5) Uani 1 1 d .
H4A H 0.1284 0.2530 0.0984 0.023 Uiso 1 1 calc R
H4B H 0.2029 0.1883 0.0982 0.023 Uiso 1 1 calc R
C5 C 0.09738(16) 0.12289(17) 0.10285(14) 0.0198(5) Uani 1 1 d .
H5A H 0.0650 0.1316 0.0530 0.024 Uiso 1 1 calc R
H5B H 0.0594 0.1242 0.1366 0.024 Uiso 1 1 calc R
C6 C 0.13657(16) 0.03213(17) 0.10697(13) 0.0198(5) Uani 1 1 d .
H6A H 0.1850 0.0355 0.0850 0.024 Uiso 1 1 calc R
H6B H 0.0978 -0.0091 0.0773 0.024 Uiso 1 1 calc R
C7 C 0.51138(16) 0.0515(2) 0.26257(15) 0.0255(6) Uani 1 1 d .
H7A H 0.5381 0.1089 0.2594 0.031 Uiso 1 1 calc R
H7B H 0.5522 0.0120 0.2919 0.031 Uiso 1 1 calc R
C8 C 0.48792(17) 0.0140(2) 0.18712(15) 0.0287(7) Uani 1 1 d .
H8A H 0.4625 -0.0442 0.1900 0.034 Uiso 1 1 calc R
H8B H 0.5378 0.0048 0.1679 0.034 Uiso 1 1 calc R
C9 C 0.42999(16) 0.07094(19) 0.13417(15) 0.0248(6) Uani 1 1 d .
H9A H 0.4249 0.0460 0.0848 0.030 Uiso 1 1 calc R
H9B H 0.4541 0.1302 0.1339 0.030 Uiso 1 1 calc R
C10 C 0.29505(15) -0.04196(16) 0.44124(13) 0.0161(5) Uani 1 1 d .
C11A C 0.3672(4) -0.0106(4) 0.4738(3) 0.0044(13) Uiso 0.40 1 d P
C11 C 0.2718(4) -0.0839(4) 0.5024(4) 0.0361(19) Uiso 0.60 1 d P
C12 C 0.39364(18) -0.0268(2) 0.55103(16) 0.0300(7) Uani 1 1 d .
C13 C 0.33150(18) -0.07110(19) 0.57019(15) 0.0273(6) Uani 1 1 d .
C14 C 0.17529(15) -0.12704(16) 0.34248(13) 0.0170(5) Uani 1 1 d .
C15 C 0.09916(15) -0.13018(17) 0.36053(14) 0.0191(5) Uani 1 1 d .
H15A H 0.0728 -0.0812 0.3768 0.023 Uiso 1 1 calc R
C16 C 0.06610(19) -0.2167(2) 0.35127(16) 0.0314(7) Uani 1 1 d .
H16A H 0.0146 -0.2313 0.3612 0.038 Uiso 1 1 calc R
C17 C 0.11361(19) -0.27557(19) 0.32743(16) 0.0307(7) Uani 1 1 d .
H17A H 0.0999 -0.3357 0.3183 0.037 Uiso 1 1 calc R
C18 C 0.30009(15) 0.21365(16) 0.43223(13) 0.0158(5) Uani 1 1 d .
H18A H 0.3273 0.1601 0.4554 0.019 Uiso 1 1 calc R
H18B H 0.3019 0.2584 0.4708 0.019 Uiso 1 1 calc R
C19 C 0.15933(15) 0.14401(16) 0.47209(13) 0.0170(5) Uani 1 1 d .
C20 C 0.21075(17) 0.11313(17) 0.53452(14) 0.0218(6) Uani 1 1 d .
H20A H 0.2679 0.1166 0.5388 0.026 Uiso 1 1 calc R
C21 C 0.1792(2) 0.07708(18) 0.59095(16) 0.0304(7) Uani 1 1 d .
H21A H 0.2149 0.0568 0.6337 0.037 Uiso 1 1 calc R
C22 C 0.0961(2) 0.07073(18) 0.58501(16) 0.0309(7) Uani 1 1 d .
H22A H 0.0747 0.0451 0.6232 0.037 Uiso 1 1 calc R
C23 C 0.04441(19) 0.10177(19) 0.52334(16) 0.0288(7) Uani 1 1 d .
H23A H -0.0127 0.0981 0.5193 0.035 Uiso 1 1 calc R
C24 C 0.07539(17) 0.13821(19) 0.46732(15) 0.0241(6) Uani 1 1 d .
H24A H 0.0393 0.1595 0.4251 0.029 Uiso 1 1 calc R
C25 C 0.14340(15) 0.29452(16) 0.38236(13) 0.0164(5) Uani 1 1 d .
C26 C 0.07675(16) 0.30638(18) 0.32604(15) 0.0223(6) Uani 1 1 d .
H26A H 0.0589 0.2597 0.2930 0.027 Uiso 1 1 calc R
C27 C 0.03599(17) 0.38634(19) 0.31778(16) 0.0280(6) Uani 1 1 d .
H27A H -0.0106 0.3937 0.2799 0.034 Uiso 1 1 calc R
C28 C 0.06303(18) 0.45503(19) 0.36450(16) 0.0295(7) Uani 1 1 d .
H28A H 0.0357 0.5100 0.3582 0.035 Uiso 1 1 calc R
C29 C 0.12925(18) 0.44388(18) 0.42002(15) 0.0246(6) Uani 1 1 d .
H29A H 0.1480 0.4913 0.4520 0.030 Uiso 1 1 calc R
C30 C 0.16891(16) 0.36389(18) 0.42959(14) 0.0215(6) Uani 1 1 d .
H30A H 0.2140 0.3563 0.4689 0.026 Uiso 1 1 calc R
C31 C 0.33776(15) 0.37310(16) 0.36433(14) 0.0172(5) Uani 1 1 d .
C32 C 0.29291(17) 0.41378(17) 0.30311(15) 0.0240(6) Uani 1 1 d .
H32A H 0.2726 0.3802 0.2606 0.029 Uiso 1 1 calc R
C33 C 0.27751(19) 0.50349(19) 0.30354(17) 0.0313(7) Uani 1 1 d .
H33A H 0.2463 0.5308 0.2614 0.038 Uiso 1 1 calc R
C34 C 0.30719(19) 0.55338(19) 0.36483(17) 0.0334(7) Uani 1 1 d .
H34A H 0.2968 0.6148 0.3648 0.040 Uiso 1 1 calc R
C35 C 0.35196(19) 0.51339(18) 0.42598(16) 0.0296(7) Uani 1 1 d .
H35A H 0.3724 0.5472 0.4683 0.036 Uiso 1 1 calc R
C36 C 0.36719(17) 0.42391(17) 0.42573(14) 0.0227(6) Uani 1 1 d .
H36A H 0.3982 0.3969 0.4681 0.027 Uiso 1 1 calc R
C37 C 0.46056(15) 0.25219(16) 0.42057(14) 0.0181(5) Uani 1 1 d .
C38 C 0.52315(16) 0.28207(18) 0.38884(15) 0.0251(6) Uani 1 1 d .
H38A H 0.5121 0.2972 0.3387 0.030 Uiso 1 1 calc R
C39 C 0.60110(17) 0.2899(2) 0.42950(17) 0.0301(7) Uani 1 1 d .
H39A H 0.6428 0.3123 0.4074 0.036 Uiso 1 1 calc R
C40 C 0.61908(17) 0.26582(18) 0.50102(16) 0.0282(6) Uani 1 1 d .
H40A H 0.6731 0.2707 0.5282 0.034 Uiso 1 1 calc R
C41 C 0.55899(18) 0.23464(19) 0.53346(16) 0.0297(7) Uani 1 1 d .
H41A H 0.5713 0.2180 0.5833 0.036 Uiso 1 1 calc R
C42 C 0.48038(17) 0.22732(18) 0.49367(14) 0.0238(6) Uani 1 1 d .
H42A H 0.4392 0.2050 0.5164 0.029 Uiso 1 1 calc R
C43 C 0.1511(3) 0.7254(2) 0.6197(2) 0.0721(14) Uani 1 1 d .
H43A H 0.2036 0.7039 0.6484 0.086 Uiso 1 1 calc R
H43B H 0.1073 0.6958 0.6385 0.086 Uiso 1 1 calc R
Cl1 Cl 0.14372(10) 0.69579(8) 0.53008(6) 0.0935(5) Uani 1 1 d .
Cl2 Cl 0.14465(6) 0.83725(6) 0.63317(5) 0.0514(2) Uani 1 1 d .

loop_
_atom_site_aniso_label
_atom_site_aniso_U_11
_atom_site_aniso_U_22
_atom_site_aniso_U_33
_atom_site_aniso_U_23
_atom_site_aniso_U_13
_atom_site_aniso_U_12
Ru1 0.01347(10) 0.01163(10) 0.01087(10) 0.00035(7) 0.00226(7) 0.00100(7)
Ru2 0.01495(10) 0.01408(10) 0.01216(10) -0.00015(8) 0.00309(8) -0.00066(8)
Ru3 0.01531(11) 0.01409(10) 0.01285(10) -0.00096(8) 0.00336(8) 0.00151(8)
S1 0.0179(3) 0.0141(3) 0.0138(3) 0.0017(2) 0.0024(2) 0.0004(2)
S2 0.0179(3) 0.0144(3) 0.0130(3) -0.0010(2) 0.0016(2) -0.0002(2)
S3 0.0152(3) 0.0198(3) 0.0156(3) -0.0014(2) 0.0033(2) 0.0021(2)
S4 0.0202(3) 0.0212(3) 0.0130(3) -0.0010(2) 0.0049(2) -0.0004(3)
S6 0.0370(4) 0.0183(4) 0.0423(5) -0.0049(3) 0.0128(4) -0.0018(3)
P1 0.0152(3) 0.0135(3) 0.0120(3) 0.0005(2) 0.0032(2) 0.0012(2)
P2 0.0160(3) 0.0125(3) 0.0132(3) 0.0008(2) 0.0024(2) 0.0008(2)
P3 0.0153(3) 0.0133(3) 0.0132(3) -0.0001(2) 0.0021(2) -0.0004(2)
O1 0.0172(10) 0.0319(11) 0.0347(12) -0.0072(9) 0.0068(8) -0.0045(8)
O2 0.0516(15) 0.0409(14) 0.0416(14) 0.0087(11) 0.0217(12) -0.0171(11)
O3 0.0444(14) 0.0223(11) 0.0549(15) -0.0015(10) 0.0222(12) 0.0112(10)
C1 0.0217(14) 0.0126(12) 0.0160(13) -0.0030(10) 0.0037(10) -0.0007(10)
C2 0.0272(15) 0.0264(15) 0.0192(13) -0.0005(12) 0.0051(11) -0.0015(12)
C3 0.0208(14) 0.0240(15) 0.0241(15) -0.0028(12) 0.0073(11) 0.0008(11)
C4 0.0228(14) 0.0219(14) 0.0126(12) 0.0037(10) 0.0006(10) 0.0013(11)
C5 0.0222(14) 0.0219(14) 0.0134(12) 0.0017(11) -0.0005(10) 0.0017(11)
C6 0.0215(14) 0.0218(14) 0.0140(12) -0.0004(11) -0.0012(10) -0.0005(11)
C7 0.0179(14) 0.0343(16) 0.0255(15) -0.0003(13) 0.0075(11) 0.0037(12)
C8 0.0237(15) 0.0374(17) 0.0282(16) -0.0047(13) 0.0125(12) 0.0035(13)
C9 0.0227(14) 0.0343(16) 0.0205(14) -0.0034(12) 0.0118(11) -0.0020(12)
C10 0.0191(13) 0.0149(12) 0.0144(12) 0.0024(10) 0.0036(10) 0.0035(10)
C12 0.0292(16) 0.0346(17) 0.0258(15) -0.0028(13) 0.0048(13) 0.0062(13)
C13 0.0327(16) 0.0270(15) 0.0204(14) 0.0027(12) 0.0017(12) 0.0067(13)
C14 0.0201(13) 0.0147(12) 0.0148(12) 0.0011(10) 0.0004(10) -0.0007(10)
C15 0.0191(13) 0.0173(13) 0.0216(14) 0.0032(11) 0.0057(11) -0.0023(10)
C16 0.0283(16) 0.0323(17) 0.0332(17) 0.0073(13) 0.0054(13) -0.0123(13)
C17 0.0412(18) 0.0178(14) 0.0311(16) 0.0001(12) 0.0029(14) -0.0100(13)
C18 0.0195(13) 0.0151(12) 0.0123(12) 0.0015(10) 0.0020(10) 0.0013(10)
C19 0.0250(14) 0.0129(12) 0.0142(12) -0.0033(10) 0.0067(10) -0.0019(10)
C20 0.0262(14) 0.0206(14) 0.0203(14) 0.0030(11) 0.0090(11) 0.0056(11)
C21 0.052(2) 0.0231(15) 0.0186(14) 0.0062(12) 0.0135(14) 0.0098(14)
C22 0.051(2) 0.0190(14) 0.0309(17) -0.0010(12) 0.0267(15) -0.0063(13)
C23 0.0312(16) 0.0315(16) 0.0274(16) -0.0104(13) 0.0148(13) -0.0134(13)
C24 0.0243(14) 0.0289(15) 0.0200(14) -0.0033(12) 0.0069(11) -0.0067(12)
C25 0.0183(13) 0.0155(12) 0.0174(12) 0.0027(10) 0.0079(10) 0.0031(10)
C26 0.0210(14) 0.0217(14) 0.0230(14) -0.0022(11) 0.0020(11) 0.0039(11)
C27 0.0256(15) 0.0283(16) 0.0277(16) 0.0015(13) -0.0001(12) 0.0107(12)
C28 0.0375(17) 0.0193(14) 0.0348(17) 0.0039(13) 0.0146(14) 0.0138(13)
C29 0.0367(17) 0.0177(14) 0.0218(14) -0.0033(11) 0.0116(12) 0.0038(12)
C30 0.0253(14) 0.0227(14) 0.0172(13) -0.0003(11) 0.0061(11) 0.0052(11)
C31 0.0178(13) 0.0141(12) 0.0206(13) 0.0000(10) 0.0062(10) -0.0006(10)
C32 0.0290(15) 0.0188(14) 0.0217(14) -0.0001(11) -0.0005(12) 0.0001(11)
C33 0.0378(18) 0.0222(15) 0.0297(16) 0.0044(12) -0.0029(13) 0.0059(13)
C34 0.0459(19) 0.0144(14) 0.0387(18) -0.0014(13) 0.0061(15) 0.0093(13)
C35 0.0455(19) 0.0187(14) 0.0241(15) -0.0068(12) 0.0062(13) 0.0021(13)
C36 0.0321(16) 0.0183(14) 0.0173(13) 0.0013(11) 0.0046(12) 0.0017(11)
C37 0.0199(13) 0.0127(12) 0.0201(13) -0.0016(10) 0.0004(11) 0.0011(10)
C38 0.0224(14) 0.0253(15) 0.0256(15) -0.0015(12) 0.0005(11) -0.0014(12)
C39 0.0182(14) 0.0332(17) 0.0387(18) -0.0043(14) 0.0050(13) -0.0043(12)
C40 0.0193(14) 0.0245(15) 0.0359(17) -0.0093(13) -0.0057(12) 0.0012(12)
C41 0.0284(16) 0.0295(16) 0.0263(15) -0.0015(13) -0.0059(12) 0.0047(13)
C42 0.0219(14) 0.0276(15) 0.0200(14) 0.0021(12) 0.0000(11) 0.0005(12)
C43 0.126(4) 0.038(2) 0.053(3) 0.014(2) 0.021(3) 0.008(3)
Cl1 0.1728(15) 0.0527(7) 0.0510(7) -0.0023(5) 0.0141(8) -0.0324(8)
Cl2 0.0628(6) 0.0391(5) 0.0560(6) 0.0110(4) 0.0206(5) 0.0073(4)

loop_
_atom_type_symbol
_atom_type_description
_atom_type_scat_dispersion_real
_atom_type_scat_dispersion_imag
_atom_type_scat_source
C C 0.0033 0.0016 'International Tables Vol C Tables 4.2.6.8 and 6.1.1.4'
H H 0.0000 0.0000 'International Tables Vol C Tables 4.2.6.8 and 6.1.1.4'
O O 0.0106 0.0060 'International Tables Vol C Tables 4.2.6.8 and 6.1.1.4'
P P 0.1023 0.0942 'International Tables Vol C Tables 4.2.6.8 and 6.1.1.4'
S S 0.1246 0.1234 'International Tables Vol C Tables 4.2.6.8 and 6.1.1.4'
Ru Ru -1.2594 0.8363 'International Tables Vol C Tables 4.2.6.8 and 6.1.1.4'
Cl Cl 0.1484 0.1585 'International Tables Vol C Tables 4.2.6.8 and 6.1.1.4'

loop_
_geom_angle_atom_site_label_1
_geom_angle_atom_site_label_2
_geom_angle_atom_site_label_3
_geom_angle
C1 Ru1 P1 90.89(8)
C1 Ru1 P2 103.74(8)
P1 Ru1 P2 100.57(2)
C1 Ru1 S2 89.04(8)
P1 Ru1 S2 173.35(2)
P2 Ru1 S2 73.01(2)
C1 Ru1 S1 109.63(8)
P1 Ru1 S1 89.95(2)
P2 Ru1 S1 144.80(2)
S2 Ru1 S1 96.33(2)
C1 Ru1 Ru3 136.37(7)
P1 Ru1 Ru3 125.062(18)
P2 Ru1 Ru3 51.023(17)
S2 Ru1 Ru3 52.270(16)
S1 Ru1 Ru3 95.599(17)
C1 Ru1 Ru2 159.58(8)
P1 Ru1 Ru2 89.133(18)
P2 Ru1 Ru2 96.322(18)
S2 Ru1 Ru2 93.241(17)
S1 Ru1 Ru2 49.946(15)
Ru3 Ru1 Ru2 56.576(10)
C2 Ru2 P3 91.18(8)
C2 Ru2 S3 108.99(9)
P3 Ru2 S3 90.36(2)
C2 Ru2 S1 102.68(9)
P3 Ru2 S1 95.49(2)
S3 Ru2 S1 147.65(2)
C2 Ru2 S4 91.37(8)
P3 Ru2 S4 170.95(2)
S3 Ru2 S4 80.60(2)
S1 Ru2 S4 92.42(2)
C2 Ru2 Ru3 140.53(8)
P3 Ru2 Ru3 120.751(18)
S3 Ru2 Ru3 53.586(17)
S1 Ru2 Ru3 97.014(17)
S4 Ru2 Ru3 53.615(17)
C2 Ru2 Ru1 152.79(9)
P3 Ru2 Ru1 89.548(18)
S3 Ru2 Ru1 98.205(19)
S1 Ru2 Ru1 50.212(17)
S4 Ru2 Ru1 92.145(17)
Ru3 Ru2 Ru1 58.010(7)
C3 Ru3 P2 98.45(9)
C3 Ru3 S2 103.56(9)
P2 Ru3 S2 74.51(2)
C3 Ru3 S3 102.86(9)
P2 Ru3 S3 103.79(2)
S2 Ru3 S3 153.48(2)
C3 Ru3 S4 109.43(9)
P2 Ru3 S4 150.14(2)
S2 Ru3 S4 88.41(2)
S3 Ru3 S4 80.71(2)
C3 Ru3 Ru2 150.03(8)
P2 Ru3 Ru2 104.708(18)
S2 Ru3 Ru2 100.805(17)
S3 Ru3 Ru2 53.422(16)
S4 Ru3 Ru2 53.950(16)
C3 Ru3 Ru1 144.39(8)
P2 Ru3 Ru1 52.460(17)
S2 Ru3 Ru1 53.419(17)
S3 Ru3 Ru1 103.958(19)
S4 Ru3 Ru1 97.692(18)
Ru2 Ru3 Ru1 65.414(9)
C4 S1 Ru2 111.96(9)
C4 S1 Ru1 111.92(9)
Ru2 S1 Ru1 79.84(2)
C6 S2 Ru3 117.17(9)
C6 S2 Ru1 113.83(9)
Ru3 S2 Ru1 74.311(19)
C7 S3 Ru2 112.71(10)
C7 S3 Ru3 111.93(10)
Ru2 S3 Ru3 72.99(2)
C9 S4 Ru3 112.99(9)
C9 S4 Ru2 108.95(9)
Ru3 S4 Ru2 72.43(2)
C12 S5 C10 92.02(18)
C13 S5A C10 90.57(15)
C17 S6 C14 92.90(14)
C18 P1 C19 102.47(11)
C18 P1 C25 104.48(12)
C19 P1 C25 101.20(11)
C18 P1 Ru1 112.88(8)
C19 P1 Ru1 116.16(8)
C25 P1 Ru1 117.73(8)
C14 P2 C10 100.04(11)
C14 P2 Ru3 118.97(8)
C10 P2 Ru3 122.35(8)
C14 P2 Ru1 115.00(8)
C10 P2 Ru1 124.68(8)
Ru3 P2 Ru1 76.52(2)
C31 P3 C37 100.27(11)
C31 P3 C18 103.42(11)
C37 P3 C18 100.61(11)
C31 P3 Ru2 118.96(8)
C37 P3 Ru2 116.25(8)
C18 P3 Ru2 114.68(8)
O1 C1 Ru1 177.5(2)
O2 C2 Ru2 178.0(3)
O3 C3 Ru3 177.8(3)
C5 C4 S1 116.75(18)
C4 C5 C6 115.4(2)
C5 C6 S2 114.94(18)
C8 C7 S3 116.6(2)
C7 C8 C9 114.2(2)
C8 C9 S4 115.45(19)
C11A C10 C11 99.5(4)
C11A C10 S5 10.0(3)
C11 C10 S5 108.8(3)
C11A C10 S5A 109.5(3)
C11 C10 S5A 10.1(3)
S5 C10 S5A 118.81(16)
C11A C10 P2 130.2(3)
C11 C10 P2 130.3(3)
S5 C10 P2 120.84(15)
S5A C10 P2 120.33(15)
C10 C11A C12 117.4(5)
C10 C11 C13 112.7(5)
C13 C12 C11A 104.9(4)
C13 C12 S5 120.8(3)
C11A C12 S5 16.3(3)
C12 C13 C11 105.3(4)
C12 C13 S5A 117.6(2)
C11 C13 S5A 12.4(3)
C15 C14 S6 110.49(19)
C15 C14 P2 127.2(2)
S6 C14 P2 122.33(15)
C14 C15 C16 111.0(2)
C17 C16 C15 114.4(3)
C16 C17 S6 111.3(2)
P1 C18 P3 114.40(13)
C20 C19 C24 118.5(2)
C20 C19 P1 123.7(2)
C24 C19 P1 117.76(19)
C19 C20 C21 120.5(3)
C22 C21 C20 120.3(3)
C23 C22 C21 119.6(3)
C22 C23 C24 120.3(3)
C23 C24 C19 120.8(3)
C26 C25 C30 118.9(2)
C26 C25 P1 119.5(2)
C30 C25 P1 121.6(2)
C25 C26 C27 120.2(3)
C28 C27 C26 120.1(3)
C29 C28 C27 120.0(3)
C28 C29 C30 120.2(3)
C29 C30 C25 120.6(3)
C32 C31 C36 118.7(2)
C32 C31 P3 121.3(2)
C36 C31 P3 120.1(2)
C31 C32 C33 120.3(3)
C34 C33 C32 120.5(3)
C35 C34 C33 119.5(3)
C34 C35 C36 120.0(3)
C35 C36 C31 121.0(3)
C38 C37 C42 117.6(2)
C38 C37 P3 118.1(2)
C42 C37 P3 124.2(2)
C39 C38 C37 120.6(3)
C40 C39 C38 120.9(3)
C39 C40 C41 119.8(3)
C40 C41 C42 120.0(3)
C41 C42 C37 121.1(3)
Cl1 C43 Cl2 114.0(2)

loop_
_geom_bond_atom_site_label_1
_geom_bond_atom_site_label_2
_geom_bond_distance
Ru1 C1 1.836(3)
Ru1 P1 2.3111(7)
Ru1 P2 2.3648(7)
Ru1 S2 2.4190(7)
Ru1 S1 2.4274(7)
Ru1 Ru3 2.9002(4)
Ru1 Ru2 3.1095(4)
Ru2 C2 1.858(3)
Ru2 P3 2.3218(7)
Ru2 S3 2.3967(7)
Ru2 S1 2.4180(7)
Ru2 S4 2.4203(7)
Ru2 Ru3 2.8539(4)
Ru3 C3 1.825(3)
Ru3 P2 2.3185(7)
Ru3 S2 2.3825(7)
Ru3 S3 2.4018(7)
Ru3 S4 2.4099(7)
S1 C4 1.833(3)
S2 C6 1.820(3)
S3 C7 1.817(3)
S4 C9 1.826(3)
S5 C12 1.597(4)
S5 C10 1.703(3)
S5A C13 1.673(3)
S5A C10 1.723(3)
S6 C17 1.704(3)
S6 C14 1.716(3)
P1 C18 1.817(3)
P1 C19 1.820(2)
P1 C25 1.834(3)
P2 C14 1.802(3)
P2 C10 1.803(2)
P3 C31 1.826(3)
P3 C37 1.829(3)
P3 C18 1.834(2)
O1 C1 1.153(3)
O2 C2 1.147(3)
O3 C3 1.155(3)
C4 C5 1.518(3)
C5 C6 1.526(4)
C7 C8 1.503(4)
C8 C9 1.513(4)
C10 C11A 1.331(7)
C10 C11 1.438(7)
C11A C12 1.448(6)
C11 C13 1.462(7)
C12 C13 1.355(4)
C14 C15 1.394(3)
C15 C16 1.426(4)
C16 C17 1.339(4)
C19 C20 1.387(4)
C19 C24 1.401(4)
C20 C21 1.393(4)
C21 C22 1.385(4)
C22 C23 1.380(4)
C23 C24 1.384(4)
C25 C26 1.385(4)
C25 C30 1.388(4)
C26 C27 1.389(4)
C27 C28 1.380(4)
C28 C29 1.370(4)
C29 C30 1.382(4)
C31 C32 1.384(4)
C31 C36 1.392(4)
C32 C33 1.390(4)
C33 C34 1.383(4)
C34 C35 1.378(4)
C35 C36 1.386(4)
C37 C38 1.391(4)
C37 C42 1.397(4)
C38 C39 1.380(4)
C39 C40 1.365(4)
C40 C41 1.370(4)
C41 C42 1.383(4)
C43 Cl1 1.723(4)
C43 Cl2 1.728(4)

loop_
_geom_torsion_atom_site_label_1
_geom_torsion_atom_site_label_2
_geom_torsion_atom_site_label_3
_geom_torsion_atom_site_label_4
_geom_torsion
C1 Ru1 Ru2 C2 5.4(3)
P1 Ru1 Ru2 C2 -84.84(18)
P2 Ru1 Ru2 C2 174.63(18)
S2 Ru1 Ru2 C2 101.38(18)
S1 Ru1 Ru2 C2 5.83(18)
Ru3 Ru1 Ru2 C2 140.87(18)
C1 Ru1 Ru2 P3 97.1(2)
P1 Ru1 Ru2 P3 6.86(2)
P2 Ru1 Ru2 P3 -93.67(2)
S2 Ru1 Ru2 P3 -166.92(2)
S1 Ru1 Ru2 P3 97.53(3)
Ru3 Ru1 Ru2 P3 -127.432(18)
C1 Ru1 Ru2 S3 -172.6(2)
P1 Ru1 Ru2 S3 97.16(2)
P2 Ru1 Ru2 S3 -3.38(2)
S2 Ru1 Ru2 S3 -76.63(2)
S1 Ru1 Ru2 S3 -172.17(3)
Ru3 Ru1 Ru2 S3 -37.137(17)
C1 Ru1 Ru2 S1 -0.4(2)
P1 Ru1 Ru2 S1 -90.67(3)
P2 Ru1 Ru2 S1 168.80(3)
S2 Ru1 Ru2 S1 95.55(3)
Ru3 Ru1 Ru2 S1 135.04(2)
C1 Ru1 Ru2 S4 -91.8(2)
P1 Ru1 Ru2 S4 177.97(2)
P2 Ru1 Ru2 S4 77.43(2)
S2 Ru1 Ru2 S4 4.18(2)
S1 Ru1 Ru2 S4 -91.37(3)
Ru3 Ru1 Ru2 S4 43.671(17)
C1 Ru1 Ru2 Ru3 -135.5(2)
P1 Ru1 Ru2 Ru3 134.295(18)
P2 Ru1 Ru2 Ru3 33.760(17)
S2 Ru1 Ru2 Ru3 -39.489(16)
S1 Ru1 Ru2 Ru3 -135.04(2)
C2 Ru2 Ru3 C3 32.0(2)
P3 Ru2 Ru3 C3 -107.50(18)
S3 Ru2 Ru3 C3 -42.96(18)
S1 Ru2 Ru3 C3 151.82(17)
S4 Ru2 Ru3 C3 63.98(18)
Ru1 Ru2 Ru3 C3 -175.01(17)
C2 Ru2 Ru3 P2 171.38(14)
P3 Ru2 Ru3 P2 31.89(3)
S3 Ru2 Ru3 P2 96.43(3)
S1 Ru2 Ru3 P2 -68.79(2)
S4 Ru2 Ru3 P2 -156.63(3)
Ru1 Ru2 Ru3 P2 -35.623(17)
C2 Ru2 Ru3 S2 -111.98(14)
P3 Ru2 Ru3 S2 108.53(3)
S3 Ru2 Ru3 S2 173.07(2)
S1 Ru2 Ru3 S2 7.85(2)
S4 Ru2 Ru3 S2 -79.99(3)
Ru1 Ru2 Ru3 S2 41.016(17)
C2 Ru2 Ru3 S3 74.95(14)
P3 Ru2 Ru3 S3 -64.54(3)
S1 Ru2 Ru3 S3 -165.22(2)
S4 Ru2 Ru3 S3 106.94(3)
Ru1 Ru2 Ru3 S3 -132.05(2)
C2 Ru2 Ru3 S4 -31.99(14)
P3 Ru2 Ru3 S4 -171.48(3)
S3 Ru2 Ru3 S4 -106.94(3)
S1 Ru2 Ru3 S4 87.84(3)
Ru1 Ru2 Ru3 S4 121.00(2)
C2 Ru2 Ru3 Ru1 -153.00(14)
P3 Ru2 Ru3 Ru1 67.51(2)
S3 Ru2 Ru3 Ru1 132.05(2)
S1 Ru2 Ru3 Ru1 -33.168(16)
S4 Ru2 Ru3 Ru1 -121.00(2)
C1 Ru1 Ru3 C3 -25.05(19)
P1 Ru1 Ru3 C3 114.76(15)
P2 Ru1 Ru3 C3 41.00(15)
S2 Ru1 Ru3 C3 -57.67(15)
S1 Ru1 Ru3 C3 -151.35(15)
Ru2 Ru1 Ru3 C3 175.72(15)
C1 Ru1 Ru3 P2 -66.05(12)
P1 Ru1 Ru3 P2 73.76(3)
S2 Ru1 Ru3 P2 -98.67(3)
S1 Ru1 Ru3 P2 167.65(3)
Ru2 Ru1 Ru3 P2 134.73(2)
C1 Ru1 Ru3 S2 32.62(11)
P1 Ru1 Ru3 S2 172.43(3)
P2 Ru1 Ru3 S2 98.67(3)
S1 Ru1 Ru3 S2 -93.68(3)
Ru2 Ru1 Ru3 S2 -126.60(2)
C1 Ru1 Ru3 S3 -162.86(11)
P1 Ru1 Ru3 S3 -23.06(3)
P2 Ru1 Ru3 S3 -96.82(3)
S2 Ru1 Ru3 S3 164.51(3)
S1 Ru1 Ru3 S3 70.83(2)
Ru2 Ru1 Ru3 S3 37.910(17)
C1 Ru1 Ru3 S4 114.86(11)
P1 Ru1 Ru3 S4 -105.34(3)
P2 Ru1 Ru3 S4 -179.10(3)
S2 Ru1 Ru3 S4 82.23(3)
S1 Ru1 Ru3 S4 -11.45(2)
Ru2 Ru1 Ru3 S4 -44.370(17)
C1 Ru1 Ru3 Ru2 159.23(11)
P1 Ru1 Ru3 Ru2 -60.97(2)
P2 Ru1 Ru3 Ru2 -134.73(2)
S2 Ru1 Ru3 Ru2 126.60(2)
S1 Ru1 Ru3 Ru2 32.922(16)
C2 Ru2 S1 C4 73.05(13)
P3 Ru2 S1 C4 165.51(9)
S3 Ru2 S1 C4 -95.09(10)
S4 Ru2 S1 C4 -18.90(9)
Ru3 Ru2 S1 C4 -72.53(9)
Ru1 Ru2 S1 C4 -109.68(9)
C2 Ru2 S1 Ru1 -177.27(9)
P3 Ru2 S1 Ru1 -84.82(2)
S3 Ru2 S1 Ru1 14.59(5)
S4 Ru2 S1 Ru1 90.78(2)
Ru3 Ru2 S1 Ru1 37.147(16)
C1 Ru1 S1 C4 -70.44(12)
P1 Ru1 S1 C4 -161.37(10)
P2 Ru1 S1 C4 90.15(10)
S2 Ru1 S1 C4 20.81(10)
Ru3 Ru1 S1 C4 73.38(9)
Ru2 Ru1 S1 C4 109.72(10)
C1 Ru1 S1 Ru2 179.84(8)
P1 Ru1 S1 Ru2 88.91(2)
P2 Ru1 S1 Ru2 -19.57(4)
S2 Ru1 S1 Ru2 -88.91(2)
Ru3 Ru1 S1 Ru2 -36.342(16)
C3 Ru3 S2 C6 -101.29(13)
P2 Ru3 S2 C6 163.55(10)
S3 Ru3 S2 C6 73.65(11)
S4 Ru3 S2 C6 8.32(10)
Ru2 Ru3 S2 C6 61.11(10)
Ru1 Ru3 S2 C6 109.11(10)
C3 Ru3 S2 Ru1 149.59(9)
P2 Ru3 S2 Ru1 54.43(2)
S3 Ru3 S2 Ru1 -35.47(5)
S4 Ru3 S2 Ru1 -100.80(2)
Ru2 Ru3 S2 Ru1 -48.002(16)
C1 Ru1 S2 C6 88.61(12)
P1 Ru1 S2 C6 178.1(2)
P2 Ru1 S2 C6 -166.71(10)
S1 Ru1 S2 C6 -21.04(10)
Ru3 Ru1 S2 C6 -113.23(10)
Ru2 Ru1 S2 C6 -71.08(10)
C1 Ru1 S2 Ru3 -158.16(8)
P1 Ru1 S2 Ru3 -68.6(2)
P2 Ru1 S2 Ru3 -53.475(19)
S1 Ru1 S2 Ru3 92.19(2)
Ru2 Ru1 S2 Ru3 42.150(15)
C2 Ru2 S3 C7 -32.35(14)
P3 Ru2 S3 C7 -123.72(10)
S1 Ru2 S3 C7 135.41(11)
S4 Ru2 S3 C7 55.86(10)
Ru3 Ru2 S3 C7 107.17(11)
Ru1 Ru2 S3 C7 146.69(10)
C2 Ru2 S3 Ru3 -139.52(9)
P3 Ru2 S3 Ru3 129.11(2)
S1 Ru2 S3 Ru3 28.24(5)
S4 Ru2 S3 Ru3 -51.314(19)
Ru1 Ru2 S3 Ru3 39.515(15)
C3 Ru3 S3 C7 51.38(14)
P2 Ru3 S3 C7 153.57(11)
S2 Ru3 S3 C7 -123.58(11)
S4 Ru3 S3 C7 -56.58(11)
Ru2 Ru3 S3 C7 -108.18(11)
Ru1 Ru3 S3 C7 -152.27(10)
C3 Ru3 S3 Ru2 159.56(9)
P2 Ru3 S3 Ru2 -98.25(2)
S2 Ru3 S3 Ru2 -15.39(5)
S4 Ru3 S3 Ru2 51.600(19)
Ru1 Ru3 S3 Ru2 -44.087(16)
C3 Ru3 S4 C9 -47.94(14)
P2 Ru3 S4 C9 154.06(10)
S2 Ru3 S4 C9 -151.76(10)
S3 Ru3 S4 C9 52.52(10)
Ru2 Ru3 S4 C9 103.64(10)
Ru1 Ru3 S4 C9 155.50(10)
C3 Ru3 S4 Ru2 -151.57(9)
P2 Ru3 S4 Ru2 50.42(5)
S2 Ru3 S4 Ru2 104.61(2)
S3 Ru3 S4 Ru2 -51.115(19)
Ru1 Ru3 S4 Ru2 51.860(15)
C2 Ru2 S4 C9 51.38(13)
P3 Ru2 S4 C9 -54.95(19)
S3 Ru2 S4 C9 -57.64(10)
S1 Ru2 S4 C9 154.14(10)
Ru3 Ru2 S4 C9 -108.93(10)
Ru1 Ru2 S4 C9 -155.61(10)
C2 Ru2 S4 Ru3 160.31(9)
P3 Ru2 S4 Ru3 53.98(15)
S3 Ru2 S4 Ru3 51.29(2)
S1 Ru2 S4 Ru3 -96.93(2)
Ru1 Ru2 S4 Ru3 -46.676(14)
C1 Ru1 P1 C18 170.07(12)
P2 Ru1 P1 C18 65.91(9)
S2 Ru1 P1 C18 80.6(2)
S1 Ru1 P1 C18 -80.30(9)
Ru3 Ru1 P1 C18 16.51(9)
Ru2 Ru1 P1 C18 -30.36(9)
C1 Ru1 P1 C19 52.14(12)
P2 Ru1 P1 C19 -52.02(10)
S2 Ru1 P1 C19 -37.3(2)
S1 Ru1 P1 C19 161.77(10)
Ru3 Ru1 P1 C19 -101.42(10)
Ru2 Ru1 P1 C19 -148.29(10)
C1 Ru1 P1 C25 -68.04(12)
P2 Ru1 P1 C25 -172.20(9)
S2 Ru1 P1 C25 -157.5(2)
S1 Ru1 P1 C25 41.59(9)
Ru3 Ru1 P1 C25 138.40(9)
Ru2 Ru1 P1 C25 91.53(9)
C3 Ru3 P2 C14 -45.94(13)
S2 Ru3 P2 C14 55.88(10)
S3 Ru3 P2 C14 -151.49(10)
S4 Ru3 P2 C14 113.14(10)
Ru2 Ru3 P2 C14 153.25(9)
Ru1 Ru3 P2 C14 111.34(10)
C3 Ru3 P2 C10 79.98(13)
S2 Ru3 P2 C10 -178.20(10)
S3 Ru3 P2 C10 -25.58(10)
S4 Ru3 P2 C10 -120.94(10)
Ru2 Ru3 P2 C10 -80.83(10)
Ru1 Ru3 P2 C10 -122.74(10)
C3 Ru3 P2 Ru1 -157.28(9)
S2 Ru3 P2 Ru1 -55.47(2)
S3 Ru3 P2 Ru1 97.16(2)
S4 Ru3 P2 Ru1 1.80(5)
Ru2 Ru3 P2 Ru1 41.910(18)
C1 Ru1 P2 C14 23.56(12)
P1 Ru1 P2 C14 117.11(9)
S2 Ru1 P2 C14 -61.12(9)
S1 Ru1 P2 C14 -137.64(9)
Ru3 Ru1 P2 C14 -115.96(9)
Ru2 Ru1 P2 C14 -152.59(9)
C1 Ru1 P2 C10 -100.26(13)
P1 Ru1 P2 C10 -6.71(10)
S2 Ru1 P2 C10 175.06(10)
S1 Ru1 P2 C10 98.54(11)
Ru3 Ru1 P2 C10 120.22(10)
Ru2 Ru1 P2 C10 83.59(10)
C1 Ru1 P2 Ru3 139.52(8)
P1 Ru1 P2 Ru3 -126.92(2)
S2 Ru1 P2 Ru3 54.84(2)
S1 Ru1 P2 Ru3 -21.68(4)
Ru2 Ru1 P2 Ru3 -36.627(16)
C2 Ru2 P3 C31 46.51(13)
S3 Ru2 P3 C31 155.51(9)
S1 Ru2 P3 C31 -56.35(9)
S4 Ru2 P3 C31 152.86(16)
Ru3 Ru2 P3 C31 -157.88(9)
Ru1 Ru2 P3 C31 -106.28(9)
C2 Ru2 P3 C37 -73.50(13)
S3 Ru2 P3 C37 35.51(9)
S1 Ru2 P3 C37 -176.36(9)
S4 Ru2 P3 C37 32.85(19)
Ru3 Ru2 P3 C37 82.11(9)
Ru1 Ru2 P3 C37 133.71(9)
C2 Ru2 P3 C18 169.60(12)
S3 Ru2 P3 C18 -81.39(9)
S1 Ru2 P3 C18 66.74(9)
S4 Ru2 P3 C18 -84.05(17)
Ru3 Ru2 P3 C18 -34.79(9)
Ru1 Ru2 P3 C18 16.81(9)
P1 Ru1 C1 O1 -141(6)
P2 Ru1 C1 O1 -40(6)
S2 Ru1 C1 O1 32(6)
S1 Ru1 C1 O1 128(6)
Ru3 Ru1 C1 O1 7(6)
Ru2 Ru1 C1 O1 129(5)
P3 Ru2 C2 O2 -148(8)
S3 Ru2 C2 O2 122(8)
S1 Ru2 C2 O2 -52(8)
S4 Ru2 C2 O2 41(8)
Ru3 Ru2 C2 O2 66(8)
Ru1 Ru2 C2 O2 -56(8)
P2 Ru3 C3 O3 -31(7)
S2 Ru3 C3 O3 -107(7)
S3 Ru3 C3 O3 75(7)
S4 Ru3 C3 O3 160(7)
Ru2 Ru3 C3 O3 110(7)
Ru1 Ru3 C3 O3 -63(7)
Ru2 S1 C4 C5 106.66(18)
Ru1 S1 C4 C5 19.1(2)
S1 C4 C5 C6 -80.4(3)
C4 C5 C6 S2 79.5(3)
Ru3 S2 C6 C5 -102.67(19)
Ru1 S2 C6 C5 -18.7(2)
Ru2 S3 C7 C8 -66.4(2)
Ru3 S3 C7 C8 13.6(3)
S3 C7 C8 C9 62.1(3)
C7 C8 C9 S4 -67.0(3)
Ru3 S4 C9 C8 -4.8(2)
Ru2 S4 C9 C8 73.6(2)
C12 S5 C10 C11A 17.6(16)
C12 S5 C10 C11 -6.2(3)
C12 S5 C10 S5A -4.8(2)
C12 S5 C10 P2 176.82(18)
C13 S5A C10 C11A -0.5(3)
C13 S5A C10 C11 11.4(17)
C13 S5A C10 S5 3.5(2)
C13 S5A C10 P2 -178.11(17)
C14 P2 C10 C11A 157.1(4)
Ru3 P2 C10 C11A 23.1(4)
Ru1 P2 C10 C11A -72.8(4)
C14 P2 C10 C11 -23.7(4)
Ru3 P2 C10 C11 -157.7(4)
Ru1 P2 C10 C11 106.4(4)
C14 P2 C10 S5 152.46(17)
Ru3 P2 C10 S5 18.5(2)
Ru1 P2 C10 S5 -77.41(18)
C14 P2 C10 S5A -25.91(18)
Ru3 P2 C10 S5A -159.89(11)
Ru1 P2 C10 S5A 104.21(15)
C11 C10 C11A C12 -0.8(6)
S5 C10 C11A C12 -158(2)
S5A C10 C11A C12 1.3(5)
P2 C10 C11A C12 178.6(3)
C11A C10 C11 C13 2.8(6)
S5 C10 C11 C13 6.9(5)
S5A C10 C11 C13 -166(2)
P2 C10 C11 C13 -176.6(3)
C10 C11A C12 C13 -1.5(6)
C10 C11A C12 S5 165.6(13)
C10 S5 C12 C13 4.6(3)
C10 S5 C12 C11A -9.9(9)
C11A C12 C13 C11 3.0(5)
S5 C12 C13 C11 -1.2(4)
C11A C12 C13 S5A 1.1(4)
S5 C12 C13 S5A -3.1(4)
C10 C11 C13 C12 -3.9(6)
C10 C11 C13 S5A 168.1(18)
C10 S5A C13 C12 -0.4(3)
C10 S5A C13 C11 -9.2(14)
C17 S6 C14 C15 0.2(2)
C17 S6 C14 P2 178.46(17)
C10 P2 C14 C15 86.6(2)
Ru3 P2 C14 C15 -137.4(2)
Ru1 P2 C14 C15 -49.4(2)
C10 P2 C14 S6 -91.32(17)
Ru3 P2 C14 S6 44.67(18)
Ru1 P2 C14 S6 132.61(13)
S6 C14 C15 C16 0.0(3)
P2 C14 C15 C16 -178.2(2)
C14 C15 C16 C17 -0.3(4)
C15 C16 C17 S6 0.4(3)
C14 S6 C17 C16 -0.4(2)
C19 P1 C18 P3 177.08(13)
C25 P1 C18 P3 -77.70(15)
Ru1 P1 C18 P3 51.39(15)
C31 P3 C18 P1 87.15(15)
C37 P3 C18 P1 -169.48(13)
Ru2 P3 C18 P1 -43.95(15)
C18 P1 C19 C20 -19.0(2)
C25 P1 C19 C20 -126.8(2)
Ru1 P1 C19 C20 104.5(2)
C18 P1 C19 C24 163.7(2)
C25 P1 C19 C24 56.0(2)
Ru1 P1 C19 C24 -72.8(2)
C24 C19 C20 C21 0.1(4)
P1 C19 C20 C21 -177.1(2)
C19 C20 C21 C22 0.7(4)
C20 C21 C22 C23 -1.2(4)
C21 C22 C23 C24 0.7(4)
C22 C23 C24 C19 0.2(4)
C20 C19 C24 C23 -0.6(4)
P1 C19 C24 C23 176.8(2)
C18 P1 C25 C26 148.9(2)
C19 P1 C25 C26 -104.9(2)
Ru1 P1 C25 C26 22.8(2)
C18 P1 C25 C30 -32.3(2)
C19 P1 C25 C30 73.9(2)
Ru1 P1 C25 C30 -158.37(18)
C30 C25 C26 C27 -0.6(4)
P1 C25 C26 C27 178.3(2)
C25 C26 C27 C28 1.7(4)
C26 C27 C28 C29 -1.3(4)
C27 C28 C29 C30 -0.3(4)
C28 C29 C30 C25 1.4(4)
C26 C25 C30 C29 -0.9(4)
P1 C25 C30 C29 -179.8(2)
C37 P3 C31 C32 143.4(2)
C18 P3 C31 C32 -113.0(2)
Ru2 P3 C31 C32 15.5(3)
C37 P3 C31 C36 -37.6(2)
C18 P3 C31 C36 66.0(2)
Ru2 P3 C31 C36 -165.46(18)
C36 C31 C32 C33 -0.3(4)
P3 C31 C32 C33 178.7(2)
C31 C32 C33 C34 0.5(5)
C32 C33 C34 C35 -0.4(5)
C33 C34 C35 C36 0.2(5)
C34 C35 C36 C31 -0.1(5)
C32 C31 C36 C35 0.1(4)
P3 C31 C36 C35 -178.9(2)
C31 P3 C37 C38 -72.3(2)
C18 P3 C37 C38 -178.2(2)
Ru2 P3 C37 C38 57.4(2)
C31 P3 C37 C42 103.4(2)
C18 P3 C37 C42 -2.5(3)
Ru2 P3 C37 C42 -126.9(2)
C42 C37 C38 C39 -2.5(4)
P3 C37 C38 C39 173.4(2)
C37 C38 C39 C40 2.2(4)
C38 C39 C40 C41 -0.9(4)
C39 C40 C41 C42 0.2(4)
C40 C41 C42 C37 -0.7(4)
C38 C37 C42 C41 1.8(4)
P3 C37 C42 C41 -173.9(2)
